data_1555850
loop_
_publ_author_name
'Peng, Yu'
'Xiao, Jian'
'Xu, Xiao-Bo'
'Duan, Shu-Ming'
'Ren, Li'
'Shao, Yong-Liang'
'Wang, Ya-Wen'

_publ_section_title
;
 Stereospecific Synthesis of Tetrahydronaphtho[2,3-b]furans Enabled by a
 Nickel-Promoted Tandem Reductive Cyclization.
;
_journal_issue 19
_journal_name_full 'Organic letters'
_journal_page_first 5170
_journal_page_last 5173
_journal_paper_doi 10.1021/acs.orglett.6b02665
_journal_volume 18
_journal_year 2016
_chemical_formula_sum 'C12 H12 O2'
_chemical_formula_weight 188.22
_space_group_IT_number 14
_space_group_name_Hall '-P 2yn'
_space_group_name_H-M_alt 'P 1 21/n 1'
_symmetry_cell_setting monoclinic
_symmetry_space_group_name_H-M 'P 1 21/n 1'
_atom_sites_solution_hydrogens geom
_atom_sites_solution_primary direct
_atom_sites_solution_secondary difmap
_audit_creation_method SHELXL-97
_cell_angle_alpha 90.00
_cell_angle_beta 90.047(6)
_cell_angle_gamma 90.00
_cell_formula_units_Z 4
_cell_length_a 8.270(5)
_cell_length_b 8.534(6)
_cell_length_c 13.743(9)
_cell_measurement_reflns_used 1645
_cell_measurement_temperature 296(2)
_cell_measurement_theta_max 23.37
_cell_measurement_theta_min 2.81
_cell_volume 969.9(11)
_computing_cell_refinement 'Bruker SAINT'
_computing_data_collection 'Bruker APEX2'
_computing_data_reduction 'Bruker SAINT'
_computing_molecular_graphics 'Bruker SHELXTL'
_computing_publication_material 'Bruker SHELXTL'
_computing_structure_refinement 'SHELXL-97 (Sheldrick, 2008)'
_computing_structure_solution 'SHELXS-97 (Sheldrick, 2008)'
_diffrn_ambient_temperature 296(2)
_diffrn_measured_fraction_theta_full 0.999
_diffrn_measured_fraction_theta_max 0.999
_diffrn_measurement_device_type 'Bruker APEX-II CCD'
_diffrn_measurement_method '\f and \w scans'
_diffrn_radiation_monochromator graphite
_diffrn_radiation_source 'fine-focus sealed tube'
_diffrn_radiation_type MoK\a
_diffrn_radiation_wavelength 0.71073
_diffrn_reflns_av_R_equivalents 0.0369
_diffrn_reflns_av_sigmaI/netI 0.0446
_diffrn_reflns_limit_h_max 10
_diffrn_reflns_limit_h_min -10
_diffrn_reflns_limit_k_max 7
_diffrn_reflns_limit_k_min -10
_diffrn_reflns_limit_l_max 15
_diffrn_reflns_limit_l_min -16
_diffrn_reflns_number 5430
_diffrn_reflns_theta_full 25.49
_diffrn_reflns_theta_max 25.49
_diffrn_reflns_theta_min 2.81
_exptl_absorpt_coefficient_mu 0.087
_exptl_absorpt_correction_T_max 0.9753
_exptl_absorpt_correction_T_min 0.9711
_exptl_absorpt_correction_type multi-scan
_exptl_absorpt_process_details SADABS
_exptl_crystal_colour colorless
_exptl_crystal_density_diffrn 1.289
_exptl_crystal_density_method 'not measured'
_exptl_crystal_description block
_exptl_crystal_F_000 400
_exptl_crystal_size_max 0.34
_exptl_crystal_size_mid 0.32
_exptl_crystal_size_min 0.29
_refine_diff_density_max 0.441
_refine_diff_density_min -0.389
_refine_diff_density_rms 0.047
_refine_ls_extinction_coef 0.006(4)
_refine_ls_extinction_expression Fc^*^=kFc[1+0.001xFc^2^\l^3^/sin(2\q)]^-1/4^
_refine_ls_extinction_method SHELXL
_refine_ls_goodness_of_fit_ref 0.934
_refine_ls_hydrogen_treatment constr
_refine_ls_matrix_type full
_refine_ls_number_parameters 128
_refine_ls_number_reflns 1799
_refine_ls_number_restraints 0
_refine_ls_restrained_S_all 0.934
_refine_ls_R_factor_all 0.0976
_refine_ls_R_factor_gt 0.0719
_refine_ls_shift/su_max 0.000
_refine_ls_shift/su_mean 0.000
_refine_ls_structure_factor_coef Fsqd
_refine_ls_weighting_details 'calc w=1/[\s^2^(Fo^2^)+(0.1061P)^2^+1.2087P] where P=(Fo^2^+2Fc^2^)/3'
_refine_ls_weighting_scheme calc
_refine_ls_wR_factor_gt 0.1958
_refine_ls_wR_factor_ref 0.2265
_reflns_number_gt 1279
_reflns_number_total 1799
_reflns_threshold_expression >2sigma(I)
_cod_data_source_file ol6b02665_si_004.cif
_cod_data_source_block p21n
_cod_depositor_comments
;
The following automatic conversions were performed:

data item '_symmetry_cell_setting' value 'Monoclinic' was changed to
'monoclinic' in accordance with the
/home/saulius/struct/COD-crude-data/automatic-downloads/DataCite-retrospective/ACS/depositions/lib/dictionaries/cif_core.dic
dictionary named 'cif_core.dic' version 2.4.2 last updated on
2011-04-26.

Automatic conversion script
Id: cif_fix_values 6909 2019-04-08 15:41:33Z antanas 
;
_cod_original_sg_symbol_H-M P2(1)/n
_cod_database_code 1555850

loop_
_symmetry_equiv_pos_as_xyz
'x, y, z'
'-x+1/2, y+1/2, -z+1/2'
'-x, -y, -z'
'x-1/2, -y-1/2, z-1/2'

loop_
_atom_site_label
_atom_site_type_symbol
_atom_site_fract_x
_atom_site_fract_y
_atom_site_fract_z
_atom_site_U_iso_or_equiv
_atom_site_adp_type
_atom_site_occupancy
_atom_site_symmetry_multiplicity
_atom_site_calc_flag
_atom_site_refinement_flags
C1 C -0.0175(4) 0.1928(4) 0.7521(2) 0.0602(9) Uani 1 1 d .
C2 C -0.0712(4) 0.3558(4) 0.7788(2) 0.0642(9) Uani 1 1 d .
H2A H -0.1865 0.3693 0.7686 0.077 Uiso 1 1 calc R
H2B H -0.0452 0.3801 0.8460 0.077 Uiso 1 1 calc R
C3 C 0.0248(6) 0.4547(4) 0.7100(3) 0.0943(16) Uani 1 1 d .
H3 H 0.1124 0.4671 0.7574 0.113 Uiso 1 1 calc R
C4 C 0.0145(4) 0.6215(4) 0.6948(2) 0.0616(9) Uani 1 1 d .
H4A H 0.0435 0.6748 0.7547 0.074 Uiso 1 1 calc R
H4B H -0.0964 0.6490 0.6793 0.074 Uiso 1 1 calc R
C5 C 0.1238(3) 0.6779(3) 0.6138(2) 0.0474(7) Uani 1 1 d .
C6 C 0.1249(4) 0.8361(4) 0.5893(3) 0.0618(9) Uani 1 1 d .
H6 H 0.0581 0.9048 0.6231 0.074 Uiso 1 1 calc R
C7 C 0.2216(5) 0.8936(4) 0.5166(3) 0.0723(11) Uani 1 1 d .
H7 H 0.2207 1.0000 0.5020 0.087 Uiso 1 1 calc R
C8 C 0.3194(4) 0.7935(5) 0.4657(3) 0.0700(10) Uani 1 1 d .
H8 H 0.3858 0.8319 0.4165 0.084 Uiso 1 1 calc R
C9 C 0.3193(4) 0.6357(4) 0.4875(2) 0.0584(9) Uani 1 1 d .
H9 H 0.3847 0.5682 0.4517 0.070 Uiso 1 1 calc R
C10 C 0.2236(3) 0.5755(3) 0.5617(2) 0.0462(7) Uani 1 1 d .
C11 C 0.2271(4) 0.4009(4) 0.5820(2) 0.0570(9) Uani 1 1 d .
H11A H 0.2020 0.3439 0.5229 0.068 Uiso 1 1 calc R
H11B H 0.3347 0.3706 0.6030 0.068 Uiso 1 1 calc R
C12 C 0.1137(7) 0.3616(4) 0.6551(4) 0.138(3) Uani 1 1 d .
H12 H 0.0269 0.3527 0.6069 0.165 Uiso 1 1 calc R
O1 O -0.0611(3) 0.0690(3) 0.7842(2) 0.0848(9) Uani 1 1 d .
O2 O 0.0959(3) 0.1990(3) 0.68213(19) 0.0719(8) Uani 1 1 d .

loop_
_atom_site_aniso_label
_atom_site_aniso_U_11
_atom_site_aniso_U_22
_atom_site_aniso_U_33
_atom_site_aniso_U_23
_atom_site_aniso_U_13
_atom_site_aniso_U_12
C1 0.0634(19) 0.058(2) 0.060(2) 0.0093(16) -0.0031(16) -0.0106(15)
C2 0.068(2) 0.064(2) 0.061(2) 0.0017(16) 0.0172(16) -0.0066(16)
C3 0.132(4) 0.050(2) 0.102(3) 0.014(2) 0.072(3) 0.015(2)
C4 0.068(2) 0.0508(19) 0.066(2) -0.0058(15) 0.0246(16) 0.0023(15)
C5 0.0499(15) 0.0472(17) 0.0450(16) -0.0035(13) 0.0021(12) -0.0007(13)
C6 0.073(2) 0.0448(17) 0.068(2) -0.0018(16) 0.0058(16) 0.0013(15)
C7 0.088(3) 0.051(2) 0.078(2) 0.0138(18) 0.001(2) -0.0067(18)
C8 0.074(2) 0.074(2) 0.062(2) 0.0161(18) 0.0101(17) -0.0087(18)
C9 0.0574(18) 0.066(2) 0.0512(18) 0.0035(15) 0.0093(14) 0.0020(15)
C10 0.0448(15) 0.0493(17) 0.0444(15) 0.0009(13) 0.0007(12) 0.0016(12)
C11 0.0587(18) 0.0508(18) 0.0616(19) 0.0004(15) 0.0147(15) 0.0090(14)
C12 0.187(5) 0.0351(19) 0.191(5) 0.012(3) 0.145(5) 0.010(3)
O1 0.0961(19) 0.0642(17) 0.094(2) 0.0232(14) 0.0094(15) -0.0164(14)
O2 0.0829(16) 0.0418(13) 0.0911(18) 0.0051(12) 0.0266(14) -0.0005(11)

loop_
_atom_type_symbol
_atom_type_description
_atom_type_scat_dispersion_real
_atom_type_scat_dispersion_imag
_atom_type_scat_source
C C 0.0033 0.0016 'International Tables Vol C Tables 4.2.6.8 and 6.1.1.4'
H H 0.0000 0.0000 'International Tables Vol C Tables 4.2.6.8 and 6.1.1.4'
O O 0.0106 0.0060 'International Tables Vol C Tables 4.2.6.8 and 6.1.1.4'

loop_
_geom_angle_atom_site_label_1
_geom_angle_atom_site_label_2
_geom_angle_atom_site_label_3
_geom_angle
O1 C1 O2 120.5(3)
O1 C1 C2 129.4(3)
O2 C1 C2 110.1(3)
C3 C2 C1 102.1(3)
C3 C2 H2A 111.3
C1 C2 H2A 111.3
C3 C2 H2B 111.3
C1 C2 H2B 111.3
H2A C2 H2B 109.2
C12 C3 C4 123.0(3)
C12 C3 C2 108.6(3)
C4 C3 C2 128.1(3)
C12 C3 H3 91.9
C4 C3 H3 91.9
C2 C3 H3 91.9
C3 C4 C5 112.6(3)
C3 C4 H4A 109.1
C5 C4 H4A 109.1
C3 C4 H4B 109.1
C5 C4 H4B 109.1
H4A C4 H4B 107.8
C6 C5 C10 118.5(3)
C6 C5 C4 119.4(3)
C10 C5 C4 122.0(3)
C7 C6 C5 121.9(3)
C7 C6 H6 119.1
C5 C6 H6 119.1
C8 C7 C6 119.7(3)
C8 C7 H7 120.2
C6 C7 H7 120.2
C7 C8 C9 119.8(3)
C7 C8 H8 120.1
C9 C8 H8 120.1
C8 C9 C10 121.4(3)
C8 C9 H9 119.3
C10 C9 H9 119.3
C9 C10 C5 118.7(3)
C9 C10 C11 119.2(3)
C5 C10 C11 122.1(3)
C12 C11 C10 110.5(3)
C12 C11 H11A 109.5
C10 C11 H11A 109.5
C12 C11 H11B 109.5
C10 C11 H11B 109.5
H11A C11 H11B 108.1
C3 C12 C11 129.3(4)
C3 C12 O2 112.0(3)
C11 C12 O2 118.6(3)
C3 C12 H12 91.4
C11 C12 H12 91.4
O2 C12 H12 91.4
C1 O2 C12 107.1(3)

loop_
_geom_bond_atom_site_label_1
_geom_bond_atom_site_label_2
_geom_bond_distance
C1 O1 1.201(4)
C1 O2 1.344(4)
C1 C2 1.506(5)
C2 C3 1.496(5)
C2 H2A 0.9700
C2 H2B 0.9700
C3 C12 1.320(5)
C3 C4 1.441(5)
C3 H3 0.9800
C4 C5 1.513(4)
C4 H4A 0.9700
C4 H4B 0.9700
C5 C6 1.392(4)
C5 C10 1.400(4)
C6 C7 1.370(5)
C6 H6 0.9300
C7 C8 1.369(5)
C7 H7 0.9300
C8 C9 1.380(5)
C8 H8 0.9300
C9 C10 1.391(4)
C9 H9 0.9300
C10 C11 1.516(4)
C11 C12 1.415(5)
C11 H11A 0.9700
C11 H11B 0.9700
C12 O2 1.444(4)
C12 H12 0.9800

loop_
_geom_torsion_atom_site_label_1
_geom_torsion_atom_site_label_2
_geom_torsion_atom_site_label_3
_geom_torsion_atom_site_label_4
_geom_torsion
O1 C1 C2 C3 -178.0(4)
O2 C1 C2 C3 2.2(4)
C1 C2 C3 C12 0.5(6)
C1 C2 C3 C4 173.9(5)
C12 C3 C4 C5 -3.5(8)
C2 C3 C4 C5 -176.1(4)
C3 C4 C5 C6 178.8(4)
C3 C4 C5 C10 -0.6(5)
C10 C5 C6 C7 -0.6(5)
C4 C5 C6 C7 179.9(3)
C5 C6 C7 C8 0.5(6)
C6 C7 C8 C9 0.4(6)
C7 C8 C9 C10 -1.2(5)
C8 C9 C10 C5 1.1(5)
C8 C9 C10 C11 179.5(3)
C6 C5 C10 C9 -0.2(4)
C4 C5 C10 C9 179.2(3)
C6 C5 C10 C11 -178.6(3)
C4 C5 C10 C11 0.9(4)
C9 C10 C11 C12 -175.9(4)
C5 C10 C11 C12 2.5(5)
C4 C3 C12 C11 8.3(11)
C2 C3 C12 C11 -177.8(6)
C4 C3 C12 O2 -176.7(5)
C2 C3 C12 O2 -2.9(7)
C10 C11 C12 C3 -7.3(9)
C10 C11 C12 O2 178.0(5)
O1 C1 O2 C12 176.4(4)
C2 C1 O2 C12 -3.9(5)
C3 C12 O2 C1 4.4(7)
C11 C12 O2 C1 179.9(5)
